data_7111838
loop_
_publ_author_name
'Mainak Mitra'
'Julio Lloret-Fillol'
'Matti Haukka'
'Miquel Costas'
'Ebbe Nordlander'

_publ_section_title
;
 Evidence that steric factors modulate reactivity of tautomeric iron-oxo
 species in stereospecific alkane C-H hydroxylation
;
_journal_name_full Chem.Commun.
_journal_page_first 1408
_journal_paper_doi 10.1039/c3cc47830k
_journal_volume 50
_journal_year 2014
_chemical_formula_moiety 'C17 H31 Fe N5 O2, 2(C F3 O3 S)'
_chemical_formula_sum 'C19 H31 F6 Fe N5 O8 S2'
_chemical_formula_weight 691.46
_chemical_name_systematic
;
 ?
;
_space_group_crystal_system orthorhombic
_space_group_IT_number 61
_space_group_name_Hall '-P 2ac 2ab'
_space_group_name_H-M_alt 'P b c a'
_symmetry_space_group_name_Hall '-P 2ac 2ab'
_symmetry_space_group_name_H-M 'P b c a'
_atom_sites_solution_hydrogens mixed
_audit_creation_method SHELXL-2012
_cell_angle_alpha 90
_cell_angle_beta 90
_cell_angle_gamma 90
_cell_formula_units_Z 8
_cell_length_a 16.1902(6)
_cell_length_b 15.4925(5)
_cell_length_c 22.7717(8)
_cell_measurement_reflns_used 5840
_cell_measurement_temperature 123(2)
_cell_measurement_theta_max 74.9760
_cell_measurement_theta_min 3.8730
_cell_volume 5711.7(3)
_computing_cell_refinement
;
CrysAlisPro, Agilent Technologies,
Version 1.171.36.28 (release 01-02-2013 CrysAlis171 .NET)
(compiled Feb  1 2013,16:14:44)
;
_computing_data_collection
;
CrysAlisPro, Agilent Technologies,
Version 1.171.36.28 (release 01-02-2013 CrysAlis171 .NET)
(compiled Feb  1 2013,16:14:44)
;
_computing_data_reduction
;
CrysAlisPro, Agilent Technologies,
Version 1.171.36.28 (release 01-02-2013 CrysAlis171 .NET)
(compiled Feb  1 2013,16:14:44)
;
_computing_molecular_graphics 'CrystaMaker (CrystalMaker Software ltd., 2012)'
_computing_publication_material 'SHELXL-2013 (Sheldrick, 2013)'
_computing_structure_refinement 'SHELXL-2013 (Sheldrick, 2013)'
_computing_structure_solution 'SUPERFLIP (Palatinus & Chapuis, 2007)'
_diffrn_ambient_temperature 123(2)
_diffrn_detector_area_resol_mean 10.3953
_diffrn_measured_fraction_theta_full 0.998
_diffrn_measured_fraction_theta_max 0.986
_diffrn_measurement_device '\k-geometry diffractometer'
_diffrn_measurement_device_type 'SuperNova, Dual, Cu at zero, Atlas'
_diffrn_measurement_method '\f scans and \w scans with \k offset'
_diffrn_radiation_monochromator mirror
_diffrn_radiation_type CuK\a
_diffrn_radiation_wavelength 1.54184
_diffrn_reflns_av_R_equivalents 0.0418
_diffrn_reflns_av_unetI/netI 0.0369
_diffrn_reflns_Laue_measured_fraction_full 0.998
_diffrn_reflns_Laue_measured_fraction_max 0.986
_diffrn_reflns_limit_h_max 18
_diffrn_reflns_limit_h_min -20
_diffrn_reflns_limit_k_max 11
_diffrn_reflns_limit_k_min -19
_diffrn_reflns_limit_l_max 26
_diffrn_reflns_limit_l_min -28
_diffrn_reflns_number 21092
_diffrn_reflns_point_group_measured_fraction_full 0.998
_diffrn_reflns_point_group_measured_fraction_max 0.986
_diffrn_reflns_theta_full 67.684
_diffrn_reflns_theta_max 76.721
_diffrn_reflns_theta_min 3.882
_diffrn_source micro-source
_exptl_absorpt_coefficient_mu 6.436
_exptl_absorpt_correction_T_max 0.7540
_exptl_absorpt_correction_T_min 0.6191
_exptl_absorpt_correction_type multi-scan
_exptl_absorpt_process_details
'SADABS-2012/1 (Bruker, 2012) Additional spherical absorption correction applied with mu*r =  0.2000 Lambda/2 correction factor = 0.0000'
_exptl_crystal_colour 'pale yellow'
_exptl_crystal_density_diffrn 1.608
_exptl_crystal_description block
_exptl_crystal_F_000 2848
_exptl_crystal_size_max 0.069
_exptl_crystal_size_mid 0.060
_exptl_crystal_size_min 0.034
_refine_diff_density_max 0.424
_refine_diff_density_min -0.390
_refine_diff_density_rms 0.065
_refine_ls_extinction_method none
_refine_ls_goodness_of_fit_ref 1.021
_refine_ls_hydrogen_treatment constr
_refine_ls_matrix_type full
_refine_ls_number_parameters 375
_refine_ls_number_reflns 5935
_refine_ls_number_restraints 0
_refine_ls_restrained_S_all 1.021
_refine_ls_R_factor_all 0.0604
_refine_ls_R_factor_gt 0.0447
_refine_ls_shift/su_max 0.001
_refine_ls_shift/su_mean 0.000
_refine_ls_structure_factor_coef Fsqd
_refine_ls_weighting_details
;
 w=1/[\s^2^(Fo^2^)+(0.0507P)^2^+6.1265P]
 where P=(Fo^2^+2Fc^2^)/3
;
_refine_ls_weighting_scheme calc
_refine_ls_wR_factor_gt 0.1078
_refine_ls_wR_factor_ref 0.1178
_reflns_Friedel_coverage 0.000
_reflns_number_gt 4747
_reflns_number_total 5935
_reflns_threshold_expression 'I > 2\s(I)'
_cod_data_source_file c3cc47830k.txt
_cod_data_source_block feiitacnbenz
_cod_database_code 7111838
_shelx_space_group_comment
;
The symmetry employed for this shelxl refinement is uniquely defined
by the following loop, which should always be used as a source of
symmetry information in preference to the above space-group names.
They are only intended as comments.
;
_shelx_estimated_absorpt_t_min 0.666
_shelx_estimated_absorpt_t_max 0.810

loop_
_space_group_symop_operation_xyz
'x, y, z'
'-x+1/2, -y, z+1/2'
'x+1/2, -y+1/2, -z'
'-x, y+1/2, -z+1/2'
'-x, -y, -z'
'x-1/2, y, -z-1/2'
'-x-1/2, y-1/2, z'
'x, -y-1/2, z-1/2'

loop_
_atom_site_label
_atom_site_type_symbol
_atom_site_fract_x
_atom_site_fract_y
_atom_site_fract_z
_atom_site_U_iso_or_equiv
_atom_site_adp_type
_atom_site_occupancy
_atom_site_site_symmetry_order
_atom_site_calc_flag
_atom_site_refinement_flags_posn
_atom_site_refinement_flags_adp
Fe1 Fe 0.45590(3) 0.38677(3) 0.29831(2) 0.02455(12) Uani 1 1 d . .
O1 O 0.53039(13) 0.47635(14) 0.34406(9) 0.0369(5) Uani 1 1 d . .
H1A H 0.5080 0.5263 0.3431 0.055 Uiso 1 1 d R U
H1B H 0.5781 0.4791 0.3276 0.055 Uiso 1 1 d R U
O2 O 0.36743(13) 0.48748(13) 0.28267(9) 0.0346(5) Uani 1 1 d . .
H2A H 0.3664 0.5220 0.3121 0.052 Uiso 1 1 d R U
H2B H 0.3664 0.5104 0.2434 0.052 Uiso 1 1 d R U
N1 N 0.49006(15) 0.40130(14) 0.20845(10) 0.0263(5) Uani 1 1 d . .
N2 N 0.37952(15) 0.28595(14) 0.25258(10) 0.0280(5) Uani 1 1 d . .
N3 N 0.38600(15) 0.33349(15) 0.37361(10) 0.0304(5) Uani 1 1 d . .
N4 N 0.53129(15) 0.27053(15) 0.31826(11) 0.0299(5) Uani 1 1 d . .
N5 N 0.45551(15) 0.38171(15) 0.11470(10) 0.0302(5) Uani 1 1 d . .
C1 C 0.54626(17) 0.44513(17) 0.17364(12) 0.0265(6) Uani 1 1 d . .
C2 C 0.61577(19) 0.49235(18) 0.18903(14) 0.0317(6) Uani 1 1 d . .
H2 H 0.6313 0.4997 0.2290 0.038 Uiso 1 1 calc R U
C3 C 0.66164(19) 0.52827(19) 0.14399(15) 0.0369(7) Uani 1 1 d . .
H3 H 0.7090 0.5618 0.1533 0.044 Uiso 1 1 calc R U
C4 C 0.6402(2) 0.5166(2) 0.08535(15) 0.0412(7) Uani 1 1 d . .
H4 H 0.6734 0.5422 0.0557 0.049 Uiso 1 1 calc R U
C5 C 0.5717(2) 0.4686(2) 0.06912(14) 0.0382(7) Uani 1 1 d . .
H5 H 0.5573 0.4601 0.0291 0.046 Uiso 1 1 calc R U
C6 C 0.52516(19) 0.43349(18) 0.11446(13) 0.0302(6) Uani 1 1 d . .
C7 C 0.4121(2) 0.3481(2) 0.06380(14) 0.0478(9) Uani 1 1 d . .
H7A H 0.4324 0.3769 0.0283 0.072 Uiso 1 1 calc R U
H7B H 0.3528 0.3588 0.0681 0.072 Uiso 1 1 calc R U
H7C H 0.4220 0.2858 0.0606 0.072 Uiso 1 1 calc R U
C8 C 0.43735(18) 0.36505(17) 0.17165(12) 0.0271(6) Uani 1 1 d . .
C9 C 0.36376(19) 0.3161(2) 0.19244(13) 0.0325(6) Uani 1 1 d . .
H9A H 0.3144 0.3537 0.1918 0.039 Uiso 1 1 calc R U
H9B H 0.3535 0.2662 0.1663 0.039 Uiso 1 1 calc R U
C10 C 0.30262(18) 0.2822(2) 0.28809(14) 0.0352(7) Uani 1 1 d . .
H10A H 0.2682 0.2333 0.2746 0.042 Uiso 1 1 calc R U
H10B H 0.2707 0.3360 0.2824 0.042 Uiso 1 1 calc R U
C11 C 0.3225(2) 0.2710(2) 0.35284(14) 0.0373(7) Uani 1 1 d . .
H11A H 0.2713 0.2788 0.3761 0.045 Uiso 1 1 calc R U
H11B H 0.3426 0.2115 0.3596 0.045 Uiso 1 1 calc R U
C12 C 0.3464(2) 0.4023(2) 0.40889(14) 0.0408(7) Uani 1 1 d . .
H12A H 0.3878 0.4457 0.4196 0.061 Uiso 1 1 calc R U
H12B H 0.3227 0.3772 0.4446 0.061 Uiso 1 1 calc R U
H12C H 0.3026 0.4297 0.3858 0.061 Uiso 1 1 calc R U
C13 C 0.4507(2) 0.2909(2) 0.40945(13) 0.0359(7) Uani 1 1 d . .
H13A H 0.4242 0.2590 0.4421 0.043 Uiso 1 1 calc R U
H13B H 0.4871 0.3355 0.4268 0.043 Uiso 1 1 calc R U
C14 C 0.5023(2) 0.2290(2) 0.37332(14) 0.0357(7) Uani 1 1 d . .
H14A H 0.5505 0.2099 0.3967 0.043 Uiso 1 1 calc R U
H14B H 0.4689 0.1774 0.3636 0.043 Uiso 1 1 calc R U
C15 C 0.62007(19) 0.2926(2) 0.32227(15) 0.0384(7) Uani 1 1 d . .
H15A H 0.6360 0.3272 0.2881 0.058 Uiso 1 1 calc R U
H15B H 0.6529 0.2395 0.3231 0.058 Uiso 1 1 calc R U
H15C H 0.6301 0.3258 0.3582 0.058 Uiso 1 1 calc R U
C16 C 0.5175(2) 0.21468(19) 0.26633(13) 0.0342(6) Uani 1 1 d . .
H16A H 0.5427 0.1574 0.2735 0.041 Uiso 1 1 calc R U
H16B H 0.5452 0.2406 0.2318 0.041 Uiso 1 1 calc R U
C17 C 0.4266(2) 0.20312(18) 0.25287(14) 0.0342(6) Uani 1 1 d . .
H17A H 0.4209 0.1752 0.2140 0.041 Uiso 1 1 calc R U
H17B H 0.4021 0.1640 0.2825 0.041 Uiso 1 1 calc R U
S1 S 0.24595(4) 0.44749(5) 0.65515(3) 0.03020(16) Uani 1 1 d . .
F1 F 0.2225(2) 0.4761(3) 0.54477(12) 0.1190(13) Uani 1 1 d . .
F2 F 0.32772(17) 0.4004(2) 0.56268(12) 0.0900(9) Uani 1 1 d . .
F3 F 0.2068(2) 0.3459(2) 0.56914(14) 0.1160(14) Uani 1 1 d . .
O3 O 0.15992(13) 0.46310(15) 0.66575(10) 0.0430(5) Uani 1 1 d . .
O4 O 0.29721(16) 0.52265(16) 0.65780(13) 0.0553(7) Uani 1 1 d . .
O5 O 0.27798(18) 0.37423(17) 0.68529(13) 0.0598(7) Uani 1 1 d . .
C18 C 0.2498(3) 0.4156(3) 0.57873(16) 0.0586(10) Uani 1 1 d . .
S2 S 0.40089(5) 0.67285(5) 0.38780(3) 0.03625(18) Uani 1 1 d . .
F4 F 0.3827(3) 0.59625(19) 0.48869(12) 0.1037(12) Uani 1 1 d . .
F5 F 0.29089(16) 0.69358(18) 0.47085(10) 0.0696(7) Uani 1 1 d . .
F6 F 0.41432(19) 0.7298(2) 0.49498(12) 0.0908(10) Uani 1 1 d . .
O6 O 0.34192(15) 0.61591(14) 0.36152(10) 0.0443(6) Uani 1 1 d . .
O7 O 0.39134(17) 0.76100(15) 0.37107(13) 0.0557(7) Uani 1 1 d . .
O8 O 0.48373(17) 0.63998(19) 0.38762(14) 0.0636(8) Uani 1 1 d . .
C19 C 0.3700(3) 0.6727(3) 0.46456(16) 0.0576(10) Uani 1 1 d . .

loop_
_atom_site_aniso_label
_atom_site_aniso_U_11
_atom_site_aniso_U_22
_atom_site_aniso_U_33
_atom_site_aniso_U_23
_atom_site_aniso_U_13
_atom_site_aniso_U_12
Fe1 0.0273(2) 0.0249(2) 0.0215(2) 0.00082(16) -0.00051(16) -0.00117(17)
O1 0.0331(11) 0.0367(11) 0.0411(12) -0.0103(9) -0.0018(9) -0.0020(9)
O2 0.0414(12) 0.0359(11) 0.0265(10) -0.0027(9) -0.0017(9) 0.0095(9)
N1 0.0317(12) 0.0242(11) 0.0229(11) 0.0013(9) 0.0016(9) -0.0002(9)
N2 0.0300(12) 0.0287(12) 0.0254(11) 0.0011(10) -0.0025(9) -0.0043(10)
N3 0.0326(12) 0.0347(13) 0.0238(11) 0.0027(10) 0.0023(9) 0.0010(10)
N4 0.0297(12) 0.0296(12) 0.0304(12) 0.0032(10) -0.0013(10) 0.0012(10)
N5 0.0358(13) 0.0321(12) 0.0226(12) 0.0009(10) -0.0027(10) 0.0024(10)
C1 0.0305(14) 0.0221(13) 0.0270(13) -0.0003(11) 0.0033(11) 0.0016(11)
C2 0.0352(15) 0.0261(14) 0.0339(15) -0.0001(12) 0.0009(12) 0.0023(12)
C3 0.0316(15) 0.0294(15) 0.0498(19) 0.0046(14) 0.0067(14) 0.0032(12)
C4 0.0415(17) 0.0402(17) 0.0420(18) 0.0093(14) 0.0141(14) 0.0056(14)
C5 0.0486(18) 0.0369(16) 0.0291(15) 0.0063(13) 0.0055(14) 0.0056(14)
C6 0.0354(15) 0.0275(14) 0.0278(14) 0.0011(11) 0.0021(12) 0.0031(12)
C7 0.061(2) 0.057(2) 0.0252(15) -0.0035(15) -0.0106(15) -0.0049(18)
C8 0.0322(14) 0.0251(13) 0.0240(13) -0.0001(10) -0.0025(11) 0.0013(11)
C9 0.0361(15) 0.0346(15) 0.0268(14) 0.0003(12) -0.0059(12) -0.0071(13)
C10 0.0285(14) 0.0394(17) 0.0376(16) 0.0020(13) 0.0009(12) -0.0071(12)
C11 0.0337(15) 0.0418(17) 0.0364(16) 0.0048(13) 0.0052(13) -0.0077(13)
C12 0.0443(18) 0.0480(18) 0.0300(16) -0.0026(14) 0.0098(14) 0.0062(15)
C13 0.0415(17) 0.0414(16) 0.0248(14) 0.0086(13) -0.0008(12) 0.0023(14)
C14 0.0390(16) 0.0350(16) 0.0332(16) 0.0076(12) -0.0032(13) 0.0032(13)
C15 0.0292(15) 0.0421(17) 0.0440(18) 0.0013(14) -0.0037(13) 0.0034(13)
C16 0.0412(16) 0.0288(14) 0.0325(15) -0.0014(12) 0.0007(13) 0.0059(13)
C17 0.0444(17) 0.0256(14) 0.0325(15) -0.0011(12) 0.0001(13) -0.0021(13)
S1 0.0302(3) 0.0331(3) 0.0273(3) -0.0031(3) -0.0018(3) 0.0017(3)
F1 0.120(3) 0.195(4) 0.0425(14) 0.040(2) -0.0120(16) 0.021(3)
F2 0.0636(16) 0.146(3) 0.0599(16) -0.0353(17) 0.0258(13) -0.0042(17)
F3 0.109(2) 0.152(3) 0.087(2) -0.080(2) 0.0293(18) -0.066(2)
O3 0.0303(11) 0.0544(14) 0.0444(13) -0.0083(11) 0.0019(10) 0.0030(10)
O4 0.0460(14) 0.0476(14) 0.0723(18) -0.0155(13) 0.0033(13) -0.0121(11)
O5 0.0587(16) 0.0566(16) 0.0642(17) 0.0203(13) -0.0025(14) 0.0191(13)
C18 0.054(2) 0.091(3) 0.0314(17) -0.0077(19) 0.0025(17) -0.008(2)
S2 0.0346(4) 0.0352(4) 0.0390(4) -0.0083(3) -0.0002(3) -0.0022(3)
F4 0.172(4) 0.0902(19) 0.0494(15) 0.0236(14) 0.0064(18) 0.045(2)
F5 0.0686(16) 0.1012(19) 0.0391(12) -0.0055(12) 0.0131(11) 0.0115(14)
F6 0.093(2) 0.120(2) 0.0597(16) -0.0475(16) -0.0397(15) 0.0344(18)
O6 0.0459(13) 0.0434(12) 0.0436(13) -0.0160(10) 0.0022(11) -0.0084(10)
O7 0.0619(16) 0.0348(12) 0.0703(18) -0.0011(12) 0.0133(14) -0.0032(12)
O8 0.0398(14) 0.0698(17) 0.081(2) -0.0286(15) -0.0079(14) 0.0123(13)
C19 0.070(3) 0.067(2) 0.0358(19) -0.0071(18) -0.0142(18) 0.022(2)

loop_
_atom_type_symbol
_atom_type_description
_atom_type_scat_dispersion_real
_atom_type_scat_dispersion_imag
_atom_type_scat_source
C C 0.0181 0.0091 'International Tables Vol C Tables 4.2.6.8 and 6.1.1.4'
H H 0.0000 0.0000 'International Tables Vol C Tables 4.2.6.8 and 6.1.1.4'
F F 0.0727 0.0534 'International Tables Vol C Tables 4.2.6.8 and 6.1.1.4'
Fe Fe -1.1336 3.1974 'International Tables Vol C Tables 4.2.6.8 and 6.1.1.4'
N N 0.0311 0.0180 'International Tables Vol C Tables 4.2.6.8 and 6.1.1.4'
O O 0.0492 0.0322 'International Tables Vol C Tables 4.2.6.8 and 6.1.1.4'
S S 0.3331 0.5567 'International Tables Vol C Tables 4.2.6.8 and 6.1.1.4'

loop_
_geom_angle_atom_site_label_1
_geom_angle_atom_site_label_2
_geom_angle_atom_site_label_3
_geom_angle
O1 Fe1 N1 104.83(9)
O1 Fe1 O2 89.16(8)
N1 Fe1 O2 86.40(8)
O1 Fe1 N3 98.90(9)
N1 Fe1 N3 156.27(9)
O2 Fe1 N3 93.34(9)
O1 Fe1 N4 96.77(9)
N1 Fe1 N4 98.01(9)
O2 Fe1 N4 171.42(9)
N3 Fe1 N4 79.65(9)
O1 Fe1 N2 176.99(9)
N1 Fe1 N2 76.79(9)
O2 Fe1 N2 93.50(8)
N3 Fe1 N2 79.54(9)
N4 Fe1 N2 80.43(9)
Fe1 O1 H1A 109.9
Fe1 O1 H1B 109.3
H1A O1 H1B 109.0
Fe1 O2 H2A 109.6
Fe1 O2 H2B 115.7
H2A O2 H2B 119.8
C8 N1 C1 105.7(2)
C8 N1 Fe1 113.35(19)
C1 N1 Fe1 140.51(19)
C9 N2 C10 112.0(2)
C9 N2 C17 111.5(2)
C10 N2 C17 113.1(2)
C9 N2 Fe1 107.84(16)
C10 N2 Fe1 103.67(17)
C17 N2 Fe1 108.30(17)
C12 N3 C13 109.1(2)
C12 N3 C11 110.0(2)
C13 N3 C11 111.9(2)
C12 N3 Fe1 111.88(18)
C13 N3 Fe1 103.37(17)
C11 N3 Fe1 110.46(17)
C15 N4 C16 109.3(2)
C15 N4 C14 110.8(2)
C16 N4 C14 111.9(2)
C15 N4 Fe1 111.01(18)
C16 N4 Fe1 103.11(17)
C14 N4 Fe1 110.47(18)
C8 N5 C6 106.9(2)
C8 N5 C7 126.2(3)
C6 N5 C7 126.8(3)
N1 C1 C2 130.3(3)
N1 C1 C6 109.1(2)
C2 C1 C6 120.6(3)
C3 C2 C1 117.4(3)
C3 C2 H2 121.3
C1 C2 H2 121.3
C2 C3 C4 121.7(3)
C2 C3 H3 119.2
C4 C3 H3 119.2
C5 C4 C3 121.7(3)
C5 C4 H4 119.1
C3 C4 H4 119.1
C4 C5 C6 116.5(3)
C4 C5 H5 121.8
C6 C5 H5 121.8
N5 C6 C5 132.2(3)
N5 C6 C1 105.6(2)
C5 C6 C1 122.1(3)
N5 C7 H7A 109.5
N5 C7 H7B 109.5
H7A C7 H7B 109.5
N5 C7 H7C 109.5
H7A C7 H7C 109.5
H7B C7 H7C 109.5
N1 C8 N5 112.7(3)
N1 C8 C9 122.1(3)
N5 C8 C9 125.1(3)
N2 C9 C8 108.6(2)
N2 C9 H9A 110.0
C8 C9 H9A 110.0
N2 C9 H9B 110.0
C8 C9 H9B 110.0
H9A C9 H9B 108.3
N2 C10 C11 110.8(2)
N2 C10 H10A 109.5
C11 C10 H10A 109.5
N2 C10 H10B 109.5
C11 C10 H10B 109.5
H10A C10 H10B 108.1
N3 C11 C10 112.3(2)
N3 C11 H11A 109.1
C10 C11 H11A 109.1
N3 C11 H11B 109.1
C10 C11 H11B 109.1
H11A C11 H11B 107.9
N3 C12 H12A 109.5
N3 C12 H12B 109.5
H12A C12 H12B 109.5
N3 C12 H12C 109.5
H12A C12 H12C 109.5
H12B C12 H12C 109.5
N3 C13 C14 111.8(2)
N3 C13 H13A 109.2
C14 C13 H13A 109.2
N3 C13 H13B 109.2
C14 C13 H13B 109.2
H13A C13 H13B 107.9
N4 C14 C13 111.0(2)
N4 C14 H14A 109.4
C13 C14 H14A 109.4
N4 C14 H14B 109.4
C13 C14 H14B 109.4
H14A C14 H14B 108.0
N4 C15 H15A 109.5
N4 C15 H15B 109.5
H15A C15 H15B 109.5
N4 C15 H15C 109.5
H15A C15 H15C 109.5
H15B C15 H15C 109.5
N4 C16 C17 112.2(2)
N4 C16 H16A 109.2
C17 C16 H16A 109.2
N4 C16 H16B 109.2
C17 C16 H16B 109.2
H16A C16 H16B 107.9
N2 C17 C16 113.3(2)
N2 C17 H17A 108.9
C16 C17 H17A 108.9
N2 C17 H17B 108.9
C16 C17 H17B 108.9
H17A C17 H17B 107.7
O5 S1 O4 114.64(18)
O5 S1 O3 114.02(16)
O4 S1 O3 114.76(15)
O5 S1 C18 103.5(2)
O4 S1 C18 104.04(19)
O3 S1 C18 103.99(17)
F1 C18 F3 108.5(4)
F1 C18 F2 106.6(4)
F3 C18 F2 108.3(4)
F1 C18 S1 111.4(3)
F3 C18 S1 111.7(3)
F2 C18 S1 110.1(3)
O7 S2 O6 113.97(17)
O7 S2 O8 116.13(18)
O6 S2 O8 113.81(15)
O7 S2 C19 103.20(18)
O6 S2 C19 102.58(18)
O8 S2 C19 105.04(19)
F4 C19 F5 108.8(4)
F4 C19 F6 107.2(3)
F5 C19 F6 107.5(3)
F4 C19 S2 111.0(3)
F5 C19 S2 111.6(3)
F6 C19 S2 110.5(3)

loop_
_geom_bond_atom_site_label_1
_geom_bond_atom_site_label_2
_geom_bond_distance
_geom_bond_publ_flag
Fe1 O1 2.113(2) yes
Fe1 N1 2.132(2) yes
Fe1 O2 2.148(2) yes
Fe1 N3 2.214(2) yes
Fe1 N4 2.222(2) yes
Fe1 N2 2.248(2) yes
O1 H1A 0.8550 ?
O1 H1B 0.8594 ?
O2 H2A 0.8578 ?
O2 H2B 0.9628 ?
N1 C8 1.321(4) ?
N1 C1 1.385(4) ?
N2 C9 1.469(4) ?
N2 C10 1.486(4) ?
N2 C17 1.493(4) ?
N3 C12 1.481(4) ?
N3 C13 1.482(4) ?
N3 C11 1.490(4) ?
N4 C15 1.480(4) ?
N4 C16 1.482(4) ?
N4 C14 1.485(4) ?
N5 C8 1.355(4) ?
N5 C6 1.384(4) ?
N5 C7 1.452(4) ?
C1 C2 1.387(4) ?
C1 C6 1.402(4) ?
C2 C3 1.383(4) ?
C2 H2 0.9500 ?
C3 C4 1.391(5) ?
C3 H3 0.9500 ?
C4 C5 1.386(5) ?
C4 H4 0.9500 ?
C5 C6 1.389(4) ?
C5 H5 0.9500 ?
C7 H7A 0.9800 ?
C7 H7B 0.9800 ?
C7 H7C 0.9800 ?
C8 C9 1.490(4) ?
C9 H9A 0.9900 ?
C9 H9B 0.9900 ?
C10 C11 1.519(4) ?
C10 H10A 0.9900 ?
C10 H10B 0.9900 ?
C11 H11A 0.9900 ?
C11 H11B 0.9900 ?
C12 H12A 0.9800 ?
C12 H12B 0.9800 ?
C12 H12C 0.9800 ?
C13 C14 1.515(4) ?
C13 H13A 0.9900 ?
C13 H13B 0.9900 ?
C14 H14A 0.9900 ?
C14 H14B 0.9900 ?
C15 H15A 0.9800 ?
C15 H15B 0.9800 ?
C15 H15C 0.9800 ?
C16 C17 1.513(4) ?
C16 H16A 0.9900 ?
C16 H16B 0.9900 ?
C17 H17A 0.9900 ?
C17 H17B 0.9900 ?
S1 O5 1.424(2) ?
S1 O4 1.431(3) ?
S1 O3 1.434(2) ?
S1 C18 1.810(4) ?
F1 C18 1.293(5) ?
F2 C18 1.334(5) ?
F3 C18 1.303(5) ?
S2 O7 1.426(3) ?
S2 O6 1.431(2) ?
S2 O8 1.435(3) ?
S2 C19 1.818(4) ?
F4 C19 1.321(5) ?
F5 C19 1.329(5) ?
F6 C19 1.333(5) ?

loop_
_geom_hbond_atom_site_label_D
_geom_hbond_atom_site_label_H
_geom_hbond_atom_site_label_A
_geom_hbond_distance_DH
_geom_hbond_distance_HA
_geom_hbond_distance_DA
_geom_hbond_angle_DHA
_geom_hbond_site_symmetry_A
_geom_hbond_publ_flag
O1 H1B O4 0.86 2.05 2.791(3) 144.7 5_666 yes
O1 H1A O8 0.85 2.07 2.825(3) 147.0 . yes
O2 H2B O3 0.96 1.86 2.805(3) 165.1 2_564 yes
O2 H2A O6 0.86 1.88 2.712(3) 162.5 . yes
